data_4508157
loop_
_publ_author_name
'Lee, Jangmi'
'Park, Suzie'
'Yoon, Seon-Joo'
'Jung, Yong Woo'
'Byun, Youngjoo'
'Yuk, Soon Hong'
'Jeon, Min Keyong'
'Kang, Sung Kwon'
'Lee, Eun Hee'

_publ_section_title
;
 Multicomponent System of NPS-1034, an Orally Administered Lung Cancer
 Drug Candidate, with Sulfonic Acids and Solid State Characterization
;
_journal_issue 9
_journal_name_full 'Crystal Growth &amp; Design'
_journal_page_first 3958
_journal_paper_doi 10.1021/cg400651f
_journal_volume 13
_journal_year 2013
_chemical_formula_moiety 'C31 H23 F2 N5 O3'
_chemical_formula_sum 'C31 H23 F2 N5 O3'
_chemical_formula_weight 551.54
_chemical_name_systematic
;
 ?
;
_space_group_IT_number 14
_symmetry_cell_setting monoclinic
_symmetry_space_group_name_Hall '-P 2ybc'
_symmetry_space_group_name_H-M 'P 1 21/c 1'
_atom_sites_solution_hydrogens geom
_atom_sites_solution_primary direct
_atom_sites_solution_secondary difmap
_audit_creation_method SHELXL-97
_cell_angle_alpha 90.00
_cell_angle_beta 103.939(2)
_cell_angle_gamma 90.00
_cell_formula_units_Z 4
_cell_length_a 11.0376(3)
_cell_length_b 20.3212(4)
_cell_length_c 11.8282(3)
_cell_measurement_reflns_used 2299
_cell_measurement_temperature 150(2)
_cell_measurement_theta_max 22.08
_cell_measurement_theta_min 2.48
_cell_volume 2574.91(11)
_computing_cell_refinement 'SAINT (Bruker, 2002)'
_computing_data_collection 'SMART (Bruker, 2002)'
_computing_data_reduction SAINT
_computing_molecular_graphics 'Ortep-3 for Windows (Farrugia, 1997)'
_computing_publication_material 'WinGX publication routines (Farrugia, 1999)'
_computing_structure_refinement 'SHELXL97 (Sheldrick, 2008)'
_computing_structure_solution 'SHELXS97 (Sheldrick, 2008)'
_diffrn_ambient_temperature 150(2)
_diffrn_measured_fraction_theta_full 0.972
_diffrn_measured_fraction_theta_max 0.972
_diffrn_measurement_device_type 'Bruker SMART CCD area-detector'
_diffrn_measurement_method '\f and \w scans'
_diffrn_radiation_monochromator graphite
_diffrn_radiation_source 'fine-focus sealed tube'
_diffrn_radiation_type MoK\a
_diffrn_radiation_wavelength 0.71073
_diffrn_reflns_av_R_equivalents 0.0786
_diffrn_reflns_av_sigmaI/netI 0.1411
_diffrn_reflns_limit_h_max 9
_diffrn_reflns_limit_h_min -13
_diffrn_reflns_limit_k_max 25
_diffrn_reflns_limit_k_min -14
_diffrn_reflns_limit_l_max 14
_diffrn_reflns_limit_l_min -10
_diffrn_reflns_number 21066
_diffrn_reflns_theta_full 26.49
_diffrn_reflns_theta_max 26.49
_diffrn_reflns_theta_min 1.90
_exptl_absorpt_coefficient_mu 0.104
_exptl_absorpt_correction_type none
_exptl_crystal_colour colourless
_exptl_crystal_density_diffrn 1.423
_exptl_crystal_density_method 'not measured'
_exptl_crystal_description block
_exptl_crystal_F_000 1144
_exptl_crystal_size_max 0.23
_exptl_crystal_size_mid 0.21
_exptl_crystal_size_min 0.17
_refine_diff_density_max 0.712
_refine_diff_density_min -0.427
_refine_diff_density_rms 0.055
_refine_ls_extinction_method none
_refine_ls_goodness_of_fit_ref 0.829
_refine_ls_hydrogen_treatment mixed
_refine_ls_matrix_type full
_refine_ls_number_parameters 379
_refine_ls_number_reflns 5175
_refine_ls_number_restraints 0
_refine_ls_restrained_S_all 0.829
_refine_ls_R_factor_all 0.1288
_refine_ls_R_factor_gt 0.0491
_refine_ls_shift/su_max 0.000
_refine_ls_shift/su_mean 0.000
_refine_ls_structure_factor_coef Fsqd
_refine_ls_weighting_details 'calc w=1/[\s^2^(Fo^2^)+(0.0434P)^2^] where P=(Fo^2^+2Fc^2^)/3'
_refine_ls_weighting_scheme calc
_refine_ls_wR_factor_gt 0.0968
_refine_ls_wR_factor_ref 0.1158
_reflns_number_gt 2324
_reflns_number_total 5175
_reflns_threshold_expression I>2\s(I)
_cod_data_source_file cg400651f_si_002.cif
_cod_data_source_block cnu1095
_cod_original_sg_symbol_H-M P2(1)/c
_cod_database_code 4508157

loop_
_symmetry_equiv_pos_as_xyz
'x, y, z'
'-x, y+1/2, -z+1/2'
'-x, -y, -z'
'x, -y-1/2, z-1/2'

loop_
_atom_site_label
_atom_site_type_symbol
_atom_site_fract_x
_atom_site_fract_y
_atom_site_fract_z
_atom_site_U_iso_or_equiv
_atom_site_adp_type
_atom_site_occupancy
_atom_site_symmetry_multiplicity
_atom_site_calc_flag
_atom_site_refinement_flags
F1 F 1.38524(18) -0.09737(9) 0.60113(17) 0.0670(6) Uani 1 1 d .
C2 C 1.3231(3) -0.06981(18) 0.4981(3) 0.0411(9) Uani 1 1 d .
C3 C 1.2443(3) -0.10803(16) 0.4185(3) 0.0405(8) Uani 1 1 d .
H3 H 1.2323 -0.1521 0.4336 0.049 Uiso 1 1 calc R
C4 C 1.1826(3) -0.07935(14) 0.3142(3) 0.0332(8) Uani 1 1 d .
H4 H 1.1278 -0.1040 0.2580 0.040 Uiso 1 1 calc R
C5 C 1.2032(2) -0.01361(14) 0.2943(3) 0.0267(7) Uani 1 1 d .
C6 C 1.2839(3) 0.02356(15) 0.3761(3) 0.0357(8) Uani 1 1 d .
H6 H 1.2969 0.0677 0.3615 0.043 Uiso 1 1 calc R
C7 C 1.3457(3) -0.00475(17) 0.4800(3) 0.0410(9) Uani 1 1 d .
H7 H 1.4012 0.0196 0.5361 0.049 Uiso 1 1 calc R
N8 N 1.1350(2) 0.01554(11) 0.1879(2) 0.0286(6) Uani 1 1 d .
N9 N 1.1965(2) 0.04674(11) 0.1121(2) 0.0301(6) Uani 1 1 d .
C10 C 1.1142(2) 0.08505(13) 0.0381(2) 0.0261(7) Uani 1 1 d .
C11 C 1.0013(2) 0.08352(13) 0.0696(2) 0.0213(7) Uani 1 1 d .
C12 C 1.0152(2) 0.04139(13) 0.1679(3) 0.0270(7) Uani 1 1 d .
C13 C 1.3149(2) 0.02015(14) 0.0984(3) 0.0405(9) Uani 1 1 d .
H13A H 1.3081 -0.0267 0.0890 0.061 Uiso 1 1 calc R
H13B H 1.3796 0.0304 0.1663 0.061 Uiso 1 1 calc R
H13C H 1.3349 0.0393 0.0310 0.061 Uiso 1 1 calc R
C14 C 1.1512(3) 0.12234(14) -0.0570(3) 0.0384(8) Uani 1 1 d .
H14A H 1.2291 0.1444 -0.0261 0.058 Uiso 1 1 calc R
H14B H 1.0880 0.1542 -0.0889 0.058 Uiso 1 1 calc R
H14C H 1.1605 0.0924 -0.1171 0.058 Uiso 1 1 calc R
O15 O 0.94145(16) 0.02820(9) 0.23032(17) 0.0346(5) Uani 1 1 d .
C16 C 0.8905(2) 0.12197(14) 0.0182(3) 0.0249(7) Uani 1 1 d .
O17 O 0.87957(17) 0.15505(10) -0.07020(17) 0.0381(6) Uani 1 1 d .
N18 N 0.7977(2) 0.11756(12) 0.0773(2) 0.0251(6) Uani 1 1 d .
H18 H 0.814(2) 0.0933(12) 0.137(2) 0.020(8) Uiso 1 1 d .
C19 C 0.6897(2) 0.15635(13) 0.0606(2) 0.0230(7) Uani 1 1 d .
C20 C 0.6081(2) 0.14229(13) 0.1305(2) 0.0290(7) Uani 1 1 d .
H20 H 0.6241 0.1076 0.1833 0.035 Uiso 1 1 calc R
C21 C 0.5038(3) 0.18049(15) 0.1202(3) 0.0312(8) Uani 1 1 d .
C22 C 0.4763(2) 0.23223(14) 0.0443(3) 0.0276(7) Uani 1 1 d .
C23 C 0.5557(3) 0.24601(14) -0.0262(3) 0.0331(8) Uani 1 1 d .
H23 H 0.5379 0.2805 -0.0792 0.040 Uiso 1 1 calc R
C24 C 0.6627(3) 0.20816(13) -0.0181(2) 0.0299(8) Uani 1 1 d .
H24 H 0.7164 0.2176 -0.0657 0.036 Uiso 1 1 calc R
F25 F 0.42385(15) 0.16762(8) 0.18838(16) 0.0543(5) Uani 1 1 d .
O26 O 0.36519(16) 0.26733(9) 0.02990(17) 0.0332(5) Uani 1 1 d .
C27 C 0.3623(3) 0.32085(13) 0.1017(3) 0.0268(7) Uani 1 1 d .
C28 C 0.4572(3) 0.33701(14) 0.1964(3) 0.0321(8) Uani 1 1 d .
H28 H 0.5322 0.3139 0.2120 0.038 Uiso 1 1 calc R
C29 C 0.4394(3) 0.38849(14) 0.2686(3) 0.0352(8) Uani 1 1 d .
H29 H 0.5048 0.3979 0.3324 0.042 Uiso 1 1 calc R
N30 N 0.3373(2) 0.42529(11) 0.2544(2) 0.0319(6) Uani 1 1 d .
C31 C 0.2491(3) 0.40817(13) 0.1596(3) 0.0262(7) Uani 1 1 d .
C32 C 0.2535(2) 0.35838(12) 0.0771(2) 0.0220(7) Uani 1 1 d .
C33 C 0.1363(2) 0.35928(13) -0.0086(2) 0.0239(7) Uani 1 1 d .
C34 C 0.0686(3) 0.40879(13) 0.0262(3) 0.0297(7) Uani 1 1 d .
H34 H -0.0119 0.4208 -0.0129 0.036 Uiso 1 1 calc R
N35 N 0.1353(2) 0.43826(12) 0.1262(2) 0.0313(7) Uani 1 1 d .
H35 H 0.105(2) 0.4674(13) 0.171(3) 0.047(9) Uiso 1 1 d .
C36 C 0.0932(2) 0.31984(12) -0.1147(2) 0.0235(7) Uani 1 1 d .
C37 C 0.1709(3) 0.30324(13) -0.1872(3) 0.0290(7) Uani 1 1 d .
H37 H 0.2540 0.3165 -0.1673 0.035 Uiso 1 1 calc R
C38 C 0.1270(3) 0.26754(14) -0.2880(3) 0.0360(8) Uani 1 1 d .
H38 H 0.1804 0.2575 -0.3356 0.043 Uiso 1 1 calc R
C39 C 0.0043(3) 0.24667(14) -0.3189(3) 0.0385(8) Uani 1 1 d .
H39 H -0.0249 0.2221 -0.3863 0.046 Uiso 1 1 calc R
C40 C -0.0746(3) 0.26274(14) -0.2484(3) 0.0365(8) Uani 1 1 d .
H40 H -0.1574 0.2490 -0.2686 0.044 Uiso 1 1 calc R
C41 C -0.0313(3) 0.29915(13) -0.1479(3) 0.0296(7) Uani 1 1 d .
H41 H -0.0857 0.3100 -0.1018 0.035 Uiso 1 1 calc R

loop_
_atom_site_aniso_label
_atom_site_aniso_U_11
_atom_site_aniso_U_22
_atom_site_aniso_U_33
_atom_site_aniso_U_23
_atom_site_aniso_U_13
_atom_site_aniso_U_12
F1 0.0844(15) 0.0744(15) 0.0345(13) 0.0112(11) -0.0006(11) 0.0305(12)
C2 0.048(2) 0.048(2) 0.027(2) 0.0063(19) 0.0074(18) 0.0197(19)
C3 0.050(2) 0.032(2) 0.037(2) 0.0084(18) 0.0057(18) 0.0047(17)
C4 0.0324(18) 0.028(2) 0.037(2) 0.0015(16) 0.0048(16) 0.0006(15)
C5 0.0256(17) 0.0258(19) 0.0283(19) 0.0004(15) 0.0059(15) 0.0060(14)
C6 0.0335(19) 0.029(2) 0.044(2) -0.0028(18) 0.0072(17) 0.0065(16)
C7 0.0331(19) 0.048(2) 0.038(2) -0.0145(19) 0.0011(17) 0.0084(17)
N8 0.0236(14) 0.0276(15) 0.0352(16) 0.0077(13) 0.0080(12) 0.0030(11)
N9 0.0225(14) 0.0369(16) 0.0329(16) 0.0033(13) 0.0108(12) 0.0049(12)
C10 0.0286(17) 0.0252(18) 0.0243(18) -0.0047(15) 0.0061(15) -0.0008(14)
C11 0.0221(16) 0.0194(16) 0.0226(17) 0.0008(13) 0.0056(14) 0.0010(13)
C12 0.0242(17) 0.0243(18) 0.0319(19) -0.0009(15) 0.0052(15) -0.0008(14)
C13 0.0282(18) 0.043(2) 0.053(2) -0.0013(18) 0.0152(17) 0.0065(15)
C14 0.0351(18) 0.050(2) 0.035(2) 0.0061(17) 0.0187(16) 0.0031(15)
O15 0.0274(11) 0.0354(13) 0.0444(14) 0.0174(11) 0.0150(10) 0.0027(9)
C16 0.0268(17) 0.0249(18) 0.0229(19) -0.0014(14) 0.0059(15) -0.0019(13)
O17 0.0403(13) 0.0497(15) 0.0263(13) 0.0154(11) 0.0119(10) 0.0113(10)
N18 0.0248(14) 0.0259(16) 0.0244(16) 0.0072(13) 0.0058(13) 0.0044(11)
C19 0.0222(16) 0.0228(17) 0.0221(17) -0.0024(14) 0.0016(14) 0.0019(13)
C20 0.0275(17) 0.0293(18) 0.0302(19) 0.0061(15) 0.0068(15) 0.0043(14)
C21 0.0269(17) 0.040(2) 0.0312(19) 0.0005(16) 0.0150(15) -0.0009(15)
C22 0.0247(17) 0.0271(19) 0.0283(19) -0.0034(15) 0.0014(15) 0.0070(14)
C23 0.0315(18) 0.034(2) 0.031(2) -0.0054(16) 0.0025(16) 0.0017(15)
C24 0.0317(18) 0.0290(19) 0.0293(19) 0.0046(15) 0.0081(15) -0.0004(14)
F25 0.0542(11) 0.050 0.0660(14) 0.0133(10) 0.0282(11) 0.0139(9)
O26 0.0282(12) 0.0304(13) 0.0375(14) -0.0087(11) 0.0011(10) 0.0080(10)
C27 0.0301(18) 0.0238(18) 0.0272(19) -0.0037(15) 0.0084(16) -0.0018(14)
C28 0.0256(17) 0.035(2) 0.034(2) -0.0007(16) 0.0028(16) 0.0017(14)
C29 0.0326(19) 0.040(2) 0.031(2) -0.0048(17) 0.0050(16) -0.0051(16)
N30 0.0355(15) 0.0307(16) 0.0292(16) -0.0050(13) 0.0073(13) -0.0016(13)
C31 0.0295(18) 0.0255(18) 0.0254(19) 0.0007(15) 0.0097(16) 0.0014(14)
C32 0.0265(17) 0.0189(17) 0.0223(17) -0.0008(14) 0.0094(14) -0.0005(13)
C33 0.0269(16) 0.0208(17) 0.0246(18) 0.0021(14) 0.0078(15) 0.0004(13)
C34 0.0271(17) 0.0318(19) 0.030(2) 0.0012(16) 0.0074(15) 0.0036(14)
N35 0.0349(16) 0.0319(17) 0.0287(17) -0.0086(14) 0.0111(14) 0.0056(13)
C36 0.0297(17) 0.0167(16) 0.0232(18) 0.0021(14) 0.0049(14) 0.0046(13)
C37 0.0337(18) 0.0261(18) 0.0269(19) 0.0000(15) 0.0068(15) 0.0039(14)
C38 0.046(2) 0.032(2) 0.031(2) -0.0014(16) 0.0125(17) 0.0056(16)
C39 0.056(2) 0.029(2) 0.026(2) -0.0015(15) 0.0005(18) 0.0035(16)
C40 0.0381(19) 0.035(2) 0.031(2) 0.0029(17) -0.0026(17) -0.0023(15)
C41 0.0288(18) 0.0323(19) 0.0259(19) 0.0042(15) 0.0033(15) 0.0033(14)

loop_
_atom_type_symbol
_atom_type_description
_atom_type_scat_dispersion_real
_atom_type_scat_dispersion_imag
_atom_type_scat_source
C C 0.0033 0.0016 'International Tables Vol C Tables 4.2.6.8 and 6.1.1.4'
H H 0.0000 0.0000 'International Tables Vol C Tables 4.2.6.8 and 6.1.1.4'
N N 0.0061 0.0033 'International Tables Vol C Tables 4.2.6.8 and 6.1.1.4'
O O 0.0106 0.0060 'International Tables Vol C Tables 4.2.6.8 and 6.1.1.4'
F F 0.0171 0.0103 'International Tables Vol C Tables 4.2.6.8 and 6.1.1.4'

loop_
_geom_angle_atom_site_label_1
_geom_angle_atom_site_label_2
_geom_angle_atom_site_label_3
_geom_angle
C3 C2 F1 118.9(3)
C3 C2 C7 123.5(3)
F1 C2 C7 117.6(3)
C2 C3 C4 118.1(3)
C2 C3 H3 121.0
C4 C3 H3 121.0
C5 C4 C3 119.4(3)
C5 C4 H4 120.3
C3 C4 H4 120.3
C6 C5 C4 121.1(3)
C6 C5 N8 120.4(3)
C4 C5 N8 118.4(3)
C5 C6 C7 119.7(3)
C5 C6 H6 120.1
C7 C6 H6 120.1
C2 C7 C6 118.1(3)
C2 C7 H7 120.9
C6 C7 H7 120.9
C12 N8 N9 107.9(2)
C12 N8 C5 125.8(2)
N9 N8 C5 121.2(2)
C10 N9 N8 108.8(2)
C10 N9 C13 128.7(2)
N8 N9 C13 119.2(2)
N9 C10 C11 108.8(2)
N9 C10 C14 121.2(2)
C11 C10 C14 129.9(3)
C10 C11 C12 107.8(2)
C10 C11 C16 126.6(3)
C12 C11 C16 125.4(2)
O15 C12 N8 123.1(3)
O15 C12 C11 130.8(3)
N8 C12 C11 106.2(2)
N9 C13 H13A 109.5
N9 C13 H13B 109.5
H13A C13 H13B 109.5
N9 C13 H13C 109.5
H13A C13 H13C 109.5
H13B C13 H13C 109.5
C10 C14 H14A 109.5
C10 C14 H14B 109.5
H14A C14 H14B 109.5
C10 C14 H14C 109.5
H14A C14 H14C 109.5
H14B C14 H14C 109.5
O17 C16 N18 122.5(3)
O17 C16 C11 123.5(2)
N18 C16 C11 114.0(2)
C16 N18 C19 127.2(3)
C16 N18 H18 115.4(16)
C19 N18 H18 116.6(16)
C24 C19 C20 119.3(2)
C24 C19 N18 123.9(2)
C20 C19 N18 116.8(2)
C21 C20 C19 118.8(3)
C21 C20 H20 120.6
C19 C20 H20 120.6
F25 C21 C22 117.7(2)
F25 C21 C20 119.4(3)
C22 C21 C20 122.9(3)
C21 C22 C23 118.8(3)
C21 C22 O26 121.5(2)
C23 C22 O26 119.5(3)
C22 C23 C24 119.9(3)
C22 C23 H23 120.0
C24 C23 H23 120.0
C19 C24 C23 120.4(3)
C19 C24 H24 119.8
C23 C24 H24 119.8
C27 O26 C22 118.5(2)
C28 C27 O26 124.1(3)
C28 C27 C32 119.2(3)
O26 C27 C32 116.6(2)
C27 C28 C29 119.0(3)
C27 C28 H28 120.5
C29 C28 H28 120.5
N30 C29 C28 125.8(3)
N30 C29 H29 117.1
C28 C29 H29 117.1
C29 N30 C31 112.5(2)
N30 C31 N35 123.9(3)
N30 C31 C32 128.5(3)
N35 C31 C32 107.6(3)
C27 C32 C31 114.8(3)
C27 C32 C33 137.5(3)
C31 C32 C33 107.6(2)
C34 C33 C32 105.0(3)
C34 C33 C36 124.7(3)
C32 C33 C36 130.3(2)
N35 C34 C33 111.2(3)
N35 C34 H34 124.4
C33 C34 H34 124.4
C31 N35 C34 108.6(2)
C31 N35 H35 124.4(18)
C34 N35 H35 126.1(18)
C37 C36 C41 117.6(3)
C37 C36 C33 122.5(2)
C41 C36 C33 119.8(2)
C38 C37 C36 121.3(3)
C38 C37 H37 119.4
C36 C37 H37 119.4
C37 C38 C39 120.5(3)
C37 C38 H38 119.8
C39 C38 H38 119.8
C38 C39 C40 119.2(3)
C38 C39 H39 120.4
C40 C39 H39 120.4
C39 C40 C41 120.5(3)
C39 C40 H40 119.8
C41 C40 H40 119.8
C40 C41 C36 121.0(3)
C40 C41 H41 119.5
C36 C41 H41 119.5

loop_
_geom_bond_atom_site_label_1
_geom_bond_atom_site_label_2
_geom_bond_distance
F1 C2 1.367(3)
C2 C3 1.360(4)
C2 C7 1.372(4)
C3 C4 1.386(4)
C3 H3 0.9300
C4 C5 1.385(4)
C4 H4 0.9300
C5 C6 1.373(4)
C5 N8 1.429(3)
C6 C7 1.379(4)
C6 H6 0.9300
C7 H7 0.9300
N8 C12 1.389(3)
N8 N9 1.400(3)
N9 C10 1.347(3)
N9 C13 1.458(3)
C10 C11 1.384(3)
C10 C14 1.493(4)
C11 C12 1.422(4)
C11 C16 1.455(3)
C12 O15 1.253(3)
C13 H13A 0.9600
C13 H13B 0.9600
C13 H13C 0.9600
C14 H14A 0.9600
C14 H14B 0.9600
C14 H14C 0.9600
C16 O17 1.224(3)
C16 N18 1.376(3)
N18 C19 1.403(3)
N18 H18 0.84(2)
C19 C24 1.390(3)
C19 C20 1.391(3)
C20 C21 1.369(3)
C20 H20 0.9300
C21 F25 1.356(3)
C21 C22 1.368(4)
C22 C23 1.377(4)
C22 O26 1.393(3)
C23 C24 1.393(3)
C23 H23 0.9300
C24 H24 0.9300
O26 C27 1.385(3)
C27 C28 1.377(4)
C27 C32 1.392(3)
C28 C29 1.394(4)
C28 H28 0.9300
C29 N30 1.329(3)
C29 H29 0.9300
N30 C31 1.341(3)
C31 N35 1.367(3)
C31 C32 1.415(4)
C32 C33 1.439(4)
C33 C34 1.374(3)
C33 C36 1.468(4)
C34 N35 1.371(3)
C34 H34 0.9300
N35 H35 0.91(3)
C36 C37 1.392(3)
C36 C41 1.400(3)
C37 C38 1.380(4)
C37 H37 0.9300
C38 C39 1.382(4)
C38 H38 0.9300
C39 C40 1.382(4)
C39 H39 0.9300
C40 C41 1.383(4)
C40 H40 0.9300
C41 H41 0.9300

loop_
_geom_hbond_atom_site_label_D
_geom_hbond_atom_site_label_H
_geom_hbond_atom_site_label_A
_geom_hbond_distance_DH
_geom_hbond_distance_HA
_geom_hbond_distance_DA
_geom_hbond_angle_DHA
_geom_hbond_site_symmetry_A
N18 H18 O15 0.84(2) 2.05(2) 2.777(3) 144(2) .
N35 H35 O15 0.91(3) 1.86(3) 2.762(3) 175(3) 2_655
